data_7129790
loop_
_publ_author_name
'Shephard, Angus'
'Daniels, Daisy'
'Deacon, Glen B.'
'Guo, Zhifang'
'Jaroschik, Florian'
'Junk, Peter Courtney'

_publ_section_title
;
 Selective carbon-phosphorus bond cleavage: expanding the toolbox for
 accessing bulky divalent lanthanoid sandwich complexes
;
_journal_name_full 'Chemical Communications'
_journal_paper_doi 10.1039/D2CC00698G
_journal_year 2022
_chemical_formula_moiety '2(C35 H25 Yb0.5), 9(C3 H3)'
_chemical_formula_sum 'C97 H77 Yb'
_chemical_formula_weight 1415.62
_space_group_crystal_system triclinic
_space_group_IT_number 2
_space_group_name_Hall '-P 1'
_space_group_name_H-M_alt 'P -1'
_atom_sites_solution_hydrogens geom
_audit_creation_date 2021-06-19
_audit_creation_method
;
Olex2 1.3
(compiled 2020.07.31 svn.rc2a77460 for OlexSys, GUI svn.r6145)
;
_audit_update_record
;
2022-02-04 deposited with the CCDC.	2022-03-09 downloaded from the CCDC.
;
_cell_angle_alpha 83.15(3)
_cell_angle_beta 87.83(3)
_cell_angle_gamma 79.75(3)
_cell_formula_units_Z 2
_cell_length_a 12.870(3)
_cell_length_b 13.490(3)
_cell_length_c 21.010(4)
_cell_measurement_reflns_used 12701
_cell_measurement_temperature 100(2)
_cell_measurement_theta_max 25
_cell_measurement_theta_min 2
_cell_volume 3563.3(14)
_computing_cell_refinement 'XDS (Kabsch, 1993)'
_computing_data_collection 'BluIce (McPhillips, 2002)'
_computing_data_reduction 'XDS (Kabsch, 1993)'
_computing_molecular_graphics 'Olex2 1.3 (Dolomanov et al., 2009)'
_computing_publication_material 'Olex2 1.3 (Dolomanov et al., 2009)'
_computing_structure_refinement 'SHELXL 2018/3 (Sheldrick, 2015)'
_computing_structure_solution 'SHELXT 2018/2 (Sheldrick, 2018)'
_diffrn_ambient_temperature 100(2)
_diffrn_measured_fraction_theta_full 0.974
_diffrn_measured_fraction_theta_max 0.972
_diffrn_measurement_device_type 'ADSC Quantum 210r'
_diffrn_measurement_method 'Phi Scan'
_diffrn_radiation_monochromator 'Silicon Double Crystal'
_diffrn_radiation_source 'MX1 Beamline Australian Synchrotron'
_diffrn_radiation_type Synchrotron
_diffrn_radiation_wavelength 0.71073
_diffrn_reflns_av_R_equivalents 0.0264
_diffrn_reflns_av_unetI/netI 0.0205
_diffrn_reflns_Laue_measured_fraction_full 0.974
_diffrn_reflns_Laue_measured_fraction_max 0.972
_diffrn_reflns_limit_h_max 15
_diffrn_reflns_limit_h_min -15
_diffrn_reflns_limit_k_max 16
_diffrn_reflns_limit_k_min -16
_diffrn_reflns_limit_l_max 23
_diffrn_reflns_limit_l_min -25
_diffrn_reflns_number 61483
_diffrn_reflns_point_group_measured_fraction_full 0.974
_diffrn_reflns_point_group_measured_fraction_max 0.972
_diffrn_reflns_theta_full 25.242
_diffrn_reflns_theta_max 25.348
_diffrn_reflns_theta_min 0.976
_diffrn_standards_number 0
_exptl_absorpt_coefficient_mu 1.362
_exptl_absorpt_correction_type none
_exptl_crystal_colour yellow
_exptl_crystal_colour_primary yellow
_exptl_crystal_density_diffrn 1.319
_exptl_crystal_description block
_exptl_crystal_F_000 1458
_exptl_crystal_size_max 0.08
_exptl_crystal_size_mid 0.05
_exptl_crystal_size_min 0.04
_refine_diff_density_max 0.754
_refine_diff_density_min -1.444
_refine_diff_density_rms 0.072
_refine_ls_extinction_method none
_refine_ls_goodness_of_fit_ref 1.053
_refine_ls_hydrogen_treatment constr
_refine_ls_matrix_type full
_refine_ls_number_parameters 874
_refine_ls_number_reflns 12701
_refine_ls_number_restraints 0
_refine_ls_restrained_S_all 1.053
_refine_ls_R_factor_all 0.0420
_refine_ls_R_factor_gt 0.0361
_refine_ls_shift/su_max 0.000
_refine_ls_shift/su_mean 0.000
_refine_ls_structure_factor_coef Fsqd
_refine_ls_weighting_details 'w=1/[\s^2^(Fo^2^)+(0.0548P)^2^+2.5079P] where P=(Fo^2^+2Fc^2^)/3'
_refine_ls_weighting_scheme calc
_refine_ls_wR_factor_gt 0.0934
_refine_ls_wR_factor_ref 0.0972
_reflns_Friedel_coverage 0.000
_reflns_number_gt 11310
_reflns_number_total 12701
_reflns_threshold_expression 'I > 2\s(I)'
_cod_data_source_file d2cc00698g2.cif
_cod_data_source_block 1_a
_cod_original_cell_volume 3563.4(13)
_cod_database_code 7129790
_shelx_shelxl_version_number 2018/3
_shelx_space_group_comment
;
The symmetry employed for this shelxl refinement is uniquely defined
by the following loop, which should always be used as a source of
symmetry information in preference to the above space-group names.
They are only intended as comments.
;
_shelx_estimated_absorpt_t_max 0.948
_shelx_estimated_absorpt_t_min 0.899
_exptl_absorpt_special_details 'not measured'
_olex2_refinement_description
;
1. Fixed Uiso
 At 1.2 times of:
  All C(H) groups
2.a Aromatic/amide H refined with riding coordinates:
 C18(H18), C66(H66), C35(H35), C13(H13), C42(H42), C7(H7), C17(H17), C31(H31),
 C25(H25), C63(H63), C64(H64), C19(H19), C60(H60), C29(H29), C14(H14), C70(H70),
  C26(H26), C22(H22), C11(H11), C21(H21), C52(H52), C58(H58), C61(H61),
 C15(H15), C69(H69), C20(H20), C34(H34), C48(H48), C46(H46), C56(H56), C57(H57),
  C62(H62), C28(H28), C54(H54), C27(H27), C33(H33), C51(H51), C9(H9), C49(H49),
 C32(H32), C96(H96), C67(H67), C8(H8), C50(H50), C16(H16), C95(H95), C45(H45),
 C55(H55), C43(H43), C97(H97), C10(H10), C44(H44), C68(H68), C79(H79), C78(H78),
  C77(H77), C82(H82), C81(H81), C80(H80), C73(H73), C75(H75), C74(H74),
 C72(H72), C85(H85), C76(H76), C71(H71), C84(H84), C83(H83), C88(H88), C93(H93),
  C86(H86), C90(H90), C87(H87), C89(H89), C94(H94), C92(H92), C91(H91)
2.b Fitted hexagon refined as free rotating group:
 C79(C78,C77,C82,C81,C80)
;
_olex2_submission_special_instructions 'No special instructions were received'

loop_
_space_group_symop_operation_xyz
'x, y, z'
'-x, -y, -z'

loop_
_atom_site_label
_atom_site_type_symbol
_atom_site_fract_x
_atom_site_fract_y
_atom_site_fract_z
_atom_site_U_iso_or_equiv
_atom_site_adp_type
_atom_site_occupancy
_atom_site_site_symmetry_order
_atom_site_calc_flag
_atom_site_refinement_flags_posn
_atom_site_refinement_flags_adp
_atom_site_refinement_flags_occupancy
_atom_site_disorder_assembly
_atom_site_disorder_group
Yb1 Yb 0.000000 0.500000 0.500000 0.04614(7) Uani 1 2 d S . P . .
Yb2 Yb 0.500000 0.500000 0.000000 0.05613(7) Uani 1 2 d S . P . .
C12 C 0.08096(18) 0.57119(17) 0.34157(11) 0.0291(5) Uani 1 1 d . . . . .
C23 C 0.25010(18) 0.57516(18) 0.44549(11) 0.0278(5) Uani 1 1 d . . . . .
C30 C 0.11827(17) 0.23508(17) 0.48784(11) 0.0282(5) Uani 1 1 d . . . . .
C6 C 0.00235(18) 0.35878(17) 0.36583(12) 0.0305(5) Uani 1 1 d . . . . .
C2 C 0.11668(18) 0.48819(18) 0.39267(12) 0.0296(5) Uani 1 1 d . . . . .
C59 C 0.44832(18) 0.27151(19) 0.09621(11) 0.0319(5) Uani 1 1 d . . . . .
C39 C 0.46289(18) 0.37650(19) 0.10328(11) 0.0315(5) Uani 1 1 d . . . . .
C3 C 0.18932(17) 0.49178(17) 0.44149(11) 0.0277(5) Uani 1 1 d . . . . .
C38 C 0.38252(18) 0.46349(19) 0.10607(11) 0.0308(5) Uani 1 1 d . . . . .
C1 C 0.07986(18) 0.39371(18) 0.40495(12) 0.0299(5) Uani 1 1 d . . . . .
C18 C 0.20017(19) 0.67542(18) 0.44616(12) 0.0324(5) Uani 1 1 d . . . . .
H18 H 0.125434 0.691753 0.443509 0.039 Uiso 1 1 calc R U . . .
C65 C 0.66817(18) 0.34055(19) 0.11282(12) 0.0322(5) Uani 1 1 d . . . . .
C47 C 0.38135(18) 0.65097(19) 0.12696(12) 0.0333(5) Uani 1 1 d . . . . .
C66 C 0.6879(2) 0.2490(2) 0.15233(12) 0.0376(6) Uani 1 1 d . . . . .
H66 H 0.632587 0.227627 0.178753 0.045 Uiso 1 1 calc R U . . .
C35 C 0.13435(18) 0.15735(18) 0.44799(13) 0.0322(5) Uani 1 1 d . . . . .
H35 H 0.151912 0.172097 0.403963 0.039 Uiso 1 1 calc R U . . .
C13 C -0.02712(18) 0.60536(18) 0.33141(12) 0.0306(5) Uani 1 1 d . . . . .
H13 H -0.076906 0.571903 0.355947 0.037 Uiso 1 1 calc R U . . .
C53 C 0.26698(18) 0.46741(18) 0.10231(11) 0.0308(5) Uani 1 1 d . . . . .
C42 C 0.70719(19) 0.5361(2) 0.17278(12) 0.0355(5) Uani 1 1 d . . . . .
H42 H 0.708112 0.473230 0.198731 0.043 Uiso 1 1 calc R U . . .
C7 C -0.07751(19) 0.31016(18) 0.39524(13) 0.0330(5) Uani 1 1 d . . . . .
H7 H -0.080894 0.297558 0.440670 0.040 Uiso 1 1 calc R U . . .
C4 C 0.19707(17) 0.40049(17) 0.48421(11) 0.0282(5) Uani 1 1 d . . . . .
C41 C 0.62545(18) 0.57184(19) 0.12938(12) 0.0327(5) Uani 1 1 d . . . . .
C24 C 0.26014(17) 0.37531(18) 0.54332(12) 0.0291(5) Uani 1 1 d . . . . .
C5 C 0.12948(17) 0.33965(17) 0.46121(11) 0.0279(5) Uani 1 1 d . . . . .
C40 C 0.56235(19) 0.40595(19) 0.11254(12) 0.0334(5) Uani 1 1 d . . . . .
C17 C 0.15240(19) 0.61975(19) 0.30341(12) 0.0329(5) Uani 1 1 d . . . . .
H17 H 0.226160 0.597640 0.308865 0.039 Uiso 1 1 calc R U . . .
C31 C 0.09119(18) 0.21068(19) 0.55219(12) 0.0337(5) Uani 1 1 d . . . . .
H31 H 0.079523 0.262162 0.580112 0.040 Uiso 1 1 calc R U . . .
C25 C 0.26232(18) 0.44825(19) 0.58525(12) 0.0323(5) Uani 1 1 d . . . . .
H25 H 0.228003 0.516058 0.573631 0.039 Uiso 1 1 calc R U . . .
C63 C 0.5030(2) 0.1131(2) 0.05037(13) 0.0377(6) Uani 1 1 d . . . . .
H63 H 0.549097 0.073878 0.022781 0.045 Uiso 1 1 calc R U . . .
C64 C 0.51397(19) 0.2120(2) 0.05561(12) 0.0341(5) Uani 1 1 d . . . . .
H64 H 0.567369 0.240152 0.031017 0.041 Uiso 1 1 calc R U . . .
C19 C 0.2580(2) 0.75199(19) 0.45064(13) 0.0376(6) Uani 1 1 d . . . . .
H19 H 0.222758 0.819959 0.451629 0.045 Uiso 1 1 calc R U . . .
C60 C 0.36950(19) 0.2282(2) 0.13103(12) 0.0349(5) Uani 1 1 d . . . . .
H60 H 0.323676 0.266746 0.159038 0.042 Uiso 1 1 calc R U . . .
C29 C 0.31544(18) 0.27739(19) 0.56115(12) 0.0326(5) Uani 1 1 d . . . . .
H29 H 0.317992 0.226938 0.532934 0.039 Uiso 1 1 calc R U . . .
C36 C 0.54303(18) 0.51018(19) 0.12097(12) 0.0328(5) Uani 1 1 d . . . . .
C14 C -0.0629(2) 0.68651(19) 0.28659(13) 0.0360(5) Uani 1 1 d . . . . .
H14 H -0.136552 0.709463 0.281256 0.043 Uiso 1 1 calc R U . . .
C70 C 0.7511(2) 0.3698(2) 0.07465(13) 0.0360(5) Uani 1 1 d . . . . .
H70 H 0.739364 0.432169 0.047557 0.043 Uiso 1 1 calc R U . . .
C37 C 0.43233(19) 0.54633(19) 0.11744(12) 0.0322(5) Uani 1 1 d . . . . .
C26 C 0.3136(2) 0.4234(2) 0.64336(13) 0.0392(6) Uani 1 1 d . . . . .
H26 H 0.313394 0.473973 0.671231 0.047 Uiso 1 1 calc R U . . .
C22 C 0.36010(19) 0.55341(19) 0.44824(12) 0.0327(5) Uani 1 1 d . . . . .
H22 H 0.395699 0.485516 0.447494 0.039 Uiso 1 1 calc R U . . .
C11 C 0.0059(2) 0.37460(18) 0.29896(12) 0.0350(5) Uani 1 1 d . . . . .
H11 H 0.060236 0.406065 0.277838 0.042 Uiso 1 1 calc R U . . .
C21 C 0.4179(2) 0.6298(2) 0.45204(13) 0.0385(6) Uani 1 1 d . . . . .
H21 H 0.492738 0.614032 0.453550 0.046 Uiso 1 1 calc R U . . .
C52 C 0.3099(2) 0.7101(2) 0.08341(13) 0.0382(6) Uani 1 1 d . . . . .
H52 H 0.289960 0.681816 0.047393 0.046 Uiso 1 1 calc R U . . .
C58 C 0.19870(19) 0.51543(19) 0.14687(12) 0.0346(5) Uani 1 1 d . . . . .
H58 H 0.226884 0.544798 0.179797 0.042 Uiso 1 1 calc R U . . .
C61 C 0.3576(2) 0.1296(2) 0.12512(13) 0.0402(6) Uani 1 1 d . . . . .
H61 H 0.302800 0.101812 0.148479 0.048 Uiso 1 1 calc R U . . .
C15 C 0.0088(2) 0.7343(2) 0.24947(13) 0.0410(6) Uani 1 1 d . . . . .
H15 H -0.015400 0.790223 0.218564 0.049 Uiso 1 1 calc R U . . .
C69 C 0.8499(2) 0.3097(2) 0.07552(14) 0.0403(6) Uani 1 1 d . . . . .
H69 H 0.905398 0.330566 0.049042 0.048 Uiso 1 1 calc R U . . .
C20 C 0.3671(2) 0.7289(2) 0.45365(13) 0.0401(6) Uani 1 1 d . . . . .
H20 H 0.406968 0.780962 0.456819 0.048 Uiso 1 1 calc R U . . .
C34 C 0.12488(19) 0.05920(19) 0.47217(14) 0.0387(6) Uani 1 1 d . . . . .
H34 H 0.136383 0.007143 0.444665 0.046 Uiso 1 1 calc R U . . .
C48 C 0.4068(2) 0.6942(2) 0.18033(14) 0.0402(6) Uani 1 1 d . . . . .
H48 H 0.454378 0.655001 0.210995 0.048 Uiso 1 1 calc R U . . .
C46 C 0.6249(2) 0.6654(2) 0.09313(13) 0.0370(6) Uani 1 1 d . . . . .
H46 H 0.568845 0.691955 0.064400 0.044 Uiso 1 1 calc R U . . .
C56 C 0.0481(2) 0.4776(2) 0.09629(14) 0.0422(6) Uani 1 1 d . . . . .
H56 H -0.026125 0.481107 0.094188 0.051 Uiso 1 1 calc R U . . .
C57 C 0.0902(2) 0.5209(2) 0.14381(13) 0.0392(6) Uani 1 1 d . . . . .
H57 H 0.044826 0.554402 0.174295 0.047 Uiso 1 1 calc R U . . .
C62 C 0.4247(2) 0.0712(2) 0.08545(13) 0.0403(6) Uani 1 1 d . . . . .
H62 H 0.417226 0.003196 0.082333 0.048 Uiso 1 1 calc R U . . .
C28 C 0.3667(2) 0.2527(2) 0.61948(14) 0.0386(6) Uani 1 1 d . . . . .
H28 H 0.403119 0.185680 0.631013 0.046 Uiso 1 1 calc R U . . .
C54 C 0.2233(2) 0.4237(2) 0.05495(12) 0.0356(5) Uani 1 1 d . . . . .
H54 H 0.268309 0.389728 0.024487 0.043 Uiso 1 1 calc R U . . .
C27 C 0.3648(2) 0.3259(2) 0.66086(13) 0.0421(6) Uani 1 1 d . . . . .
H27 H 0.398565 0.308730 0.701089 0.051 Uiso 1 1 calc R U . . .
C33 C 0.0989(2) 0.0364(2) 0.53590(14) 0.0418(6) Uani 1 1 d . . . . .
H33 H 0.093176 -0.031134 0.552338 0.050 Uiso 1 1 calc R U . . .
C51 C 0.2676(2) 0.8096(2) 0.09200(15) 0.0472(7) Uani 1 1 d . . . . .
H51 H 0.220270 0.849324 0.061419 0.057 Uiso 1 1 calc R U . . .
C9 C -0.1482(2) 0.2977(2) 0.29288(15) 0.0453(7) Uani 1 1 d . . . . .
H9 H -0.199470 0.277640 0.268114 0.054 Uiso 1 1 calc R U . . .
C49 C 0.3634(2) 0.7936(2) 0.18905(16) 0.0486(7) Uani 1 1 d . . . . .
H49 H 0.381671 0.821958 0.225476 0.058 Uiso 1 1 calc R U . . .
C32 C 0.08120(19) 0.1125(2) 0.57568(13) 0.0392(6) Uani 1 1 d . . . . .
H32 H 0.062071 0.097214 0.619401 0.047 Uiso 1 1 calc R U . . .
C96 C 0.4038(2) 0.0092(2) 0.53204(14) 0.0433(6) Uani 1 1 d . . . . .
H96 H 0.337726 0.015954 0.554298 0.052 Uiso 1 1 calc R U . . .
C67 C 0.7863(2) 0.1889(2) 0.15368(14) 0.0438(6) Uani 1 1 d . . . . .
H67 H 0.798434 0.126783 0.181024 0.053 Uiso 1 1 calc R U . . .
C8 C -0.1519(2) 0.2801(2) 0.35879(14) 0.0407(6) Uani 1 1 d . . . . .
H8 H -0.205619 0.247283 0.379473 0.049 Uiso 1 1 calc R U . . .
C50 C 0.2941(2) 0.8513(2) 0.14519(17) 0.0508(7) Uani 1 1 d . . . . .
H50 H 0.264510 0.919321 0.151268 0.061 Uiso 1 1 calc R U . . .
C16 C 0.1162(2) 0.7000(2) 0.25763(13) 0.0387(6) Uani 1 1 d . . . . .
H16 H 0.165516 0.731939 0.231542 0.046 Uiso 1 1 calc R U . . .
C95 C 0.4076(2) 0.0108(2) 0.46651(14) 0.0431(6) Uani 1 1 d . . . . .
H95 H 0.344228 0.017601 0.443358 0.052 Uiso 1 1 calc R U . . .
C45 C 0.7051(2) 0.7204(2) 0.09840(15) 0.0455(7) Uani 1 1 d . . . . .
H45 H 0.704171 0.783805 0.073104 0.055 Uiso 1 1 calc R U . . .
C55 C 0.1148(2) 0.4294(2) 0.05201(13) 0.0402(6) Uani 1 1 d . . . . .
H55 H 0.086186 0.399891 0.019311 0.048 Uiso 1 1 calc R U . . .
C43 C 0.7868(2) 0.5913(2) 0.17831(15) 0.0437(6) Uani 1 1 d . . . . .
H43 H 0.841704 0.566382 0.208108 0.052 Uiso 1 1 calc R U . . .
C97 C 0.4964(2) -0.0024(2) 0.56551(14) 0.0456(6) Uani 1 1 d . . . . .
H97 H 0.493849 -0.004573 0.610898 0.055 Uiso 1 1 calc R U . . .
C10 C -0.0692(2) 0.3448(2) 0.26288(14) 0.0431(6) Uani 1 1 d . . . . .
H10 H -0.066286 0.356761 0.217422 0.052 Uiso 1 1 calc R U . . .
C44 C 0.7867(2) 0.6824(2) 0.14071(16) 0.0504(7) Uani 1 1 d . . . . .
H44 H 0.842397 0.719169 0.143786 0.060 Uiso 1 1 calc R U . . .
C68 C 0.8677(2) 0.2188(2) 0.11525(15) 0.0438(6) Uani 1 1 d . . . . .
H68 H 0.935568 0.177178 0.116133 0.053 Uiso 1 1 calc R U . . .
C79 C 0.46221(17) 0.28842(16) 0.39787(8) 0.0550(8) Uani 1 1 d G . . . .
H79 H 0.474109 0.253027 0.439543 0.066 Uiso 1 1 calc R U . . .
C78 C 0.53969(13) 0.33736(19) 0.36709(10) 0.0632(9) Uani 1 1 d G . . . .
H78 H 0.604550 0.335428 0.387738 0.076 Uiso 1 1 calc R U . . .
C77 C 0.52228(18) 0.3891(2) 0.30611(10) 0.0814(13) Uani 1 1 d G . . . .
H77 H 0.575237 0.422600 0.285083 0.098 Uiso 1 1 calc R U . . .
C82 C 0.4274(2) 0.39198(18) 0.27591(8) 0.0775(12) Uani 1 1 d G . . . .
H82 H 0.415484 0.427371 0.234231 0.093 Uiso 1 1 calc R U . . .
C81 C 0.34990(15) 0.34303(18) 0.30668(11) 0.0668(10) Uani 1 1 d G . . . .
H81 H 0.285042 0.344971 0.286034 0.080 Uiso 1 1 calc R U . . .
C80 C 0.36731(15) 0.29125(17) 0.36766(10) 0.0605(9) Uani 1 1 d G . . . .
H80 H 0.314353 0.257799 0.388690 0.073 Uiso 1 1 calc R U . . .
C73 C 0.2649(3) 1.0763(3) 0.29535(15) 0.0541(8) Uani 1 1 d . . . . .
H73 H 0.323920 1.107181 0.301643 0.065 Uiso 1 1 calc R U . . .
C75 C 0.0894(3) 1.0888(3) 0.25806(16) 0.0588(8) Uani 1 1 d . . . . .
H75 H 0.027435 1.128383 0.239084 0.071 Uiso 1 1 calc R U . . .
C74 C 0.1753(3) 1.1332(2) 0.26775(16) 0.0570(8) Uani 1 1 d . . . . .
H74 H 0.172357 1.203696 0.255251 0.068 Uiso 1 1 calc R U . . .
C72 C 0.2689(3) 0.9744(3) 0.31387(15) 0.0569(8) Uani 1 1 d . . . . .
H72 H 0.330519 0.934980 0.333373 0.068 Uiso 1 1 calc R U . . .
C85 C 0.7568(3) -0.0571(2) 0.27870(15) 0.0538(7) Uani 1 1 d . . . . .
H85 H 0.823570 -0.097068 0.289683 0.065 Uiso 1 1 calc R U . . .
C76 C 0.0945(3) 0.9865(3) 0.27616(16) 0.0604(8) Uani 1 1 d . . . . .
H76 H 0.035949 0.955243 0.269235 0.072 Uiso 1 1 calc R U . . .
C71 C 0.1837(3) 0.9296(3) 0.30418(15) 0.0597(8) Uani 1 1 d . . . . .
H71 H 0.186660 0.859131 0.316862 0.072 Uiso 1 1 calc R U . . .
C84 C 0.7249(3) 0.0309(2) 0.30470(15) 0.0562(8) Uani 1 1 d . . . . .
H84 H 0.769305 0.052741 0.333304 0.067 Uiso 1 1 calc R U . . .
C83 C 0.6274(4) 0.0883(3) 0.28919(18) 0.0797(13) Uani 1 1 d . . . . .
H83 H 0.603856 0.150029 0.307072 0.096 Uiso 1 1 calc R U . . .
C88 C 0.5644(3) 0.0548(5) 0.2472(2) 0.0911(17) Uani 1 1 d . . . . .
H88 H 0.497005 0.093430 0.236375 0.109 Uiso 1 1 calc R U . . .
C93 C 0.8115(3) -0.0631(3) 0.01101(19) 0.0705(11) Uani 1 1 d . . . . .
H93 H 0.752760 -0.041965 -0.016429 0.085 Uiso 1 1 calc R U . . .
C86 C 0.6946(3) -0.0893(3) 0.23704(17) 0.0676(10) Uani 1 1 d . . . . .
H86 H 0.718709 -0.150848 0.219077 0.081 Uiso 1 1 calc R U . . .
C90 C 0.9830(3) -0.1111(4) 0.08727(18) 0.0867(15) Uani 1 1 d . . . . .
H90 H 1.045691 -0.124690 0.111643 0.104 Uiso 1 1 calc R U . . .
C87 C 0.5994(4) -0.0344(4) 0.2212(2) 0.0835(14) Uani 1 1 d . . . . .
H87 H 0.556394 -0.057095 0.192213 0.100 Uiso 1 1 calc R U . . .
C89 C 0.8988(3) -0.0506(3) 0.1075(2) 0.0697(10) Uani 1 1 d . . . . .
H89 H 0.899108 -0.025601 0.147863 0.084 Uiso 1 1 calc R U . . .
C94 C 0.8106(4) -0.0240(3) 0.0696(2) 0.0862(14) Uani 1 1 d . . . . .
H94 H 0.750169 0.020344 0.083185 0.103 Uiso 1 1 calc R U . . .
C92 C 0.8919(4) -0.1286(6) -0.0069(2) 0.124(2) Uani 1 1 d . . . . .
H92 H 0.889850 -0.158254 -0.045504 0.148 Uiso 1 1 calc R U . . .
C91 C 0.9809(4) -0.1542(7) 0.0319(3) 0.164(4) Uani 1 1 d . . . . .
H91 H 1.039909 -0.201576 0.019685 0.197 Uiso 1 1 calc R U . . .

loop_
_atom_site_aniso_label
_atom_site_aniso_U_11
_atom_site_aniso_U_22
_atom_site_aniso_U_33
_atom_site_aniso_U_23
_atom_site_aniso_U_13
_atom_site_aniso_U_12
Yb1 0.03608(10) 0.04283(11) 0.06136(13) -0.01818(8) 0.01322(8) -0.00670(7)
Yb2 0.06562(14) 0.06971(14) 0.03450(11) -0.00483(9) 0.01088(9) -0.01898(10)
C12 0.0292(11) 0.0295(12) 0.0316(12) -0.0094(9) -0.0040(9) -0.0086(9)
C23 0.0280(11) 0.0292(11) 0.0284(12) -0.0057(9) -0.0038(9) -0.0089(9)
C30 0.0217(10) 0.0303(12) 0.0349(13) -0.0079(9) -0.0041(9) -0.0074(9)
C6 0.0280(11) 0.0286(11) 0.0367(13) -0.0098(10) -0.0063(10) -0.0048(9)
C2 0.0247(11) 0.0332(12) 0.0328(12) -0.0072(10) -0.0026(9) -0.0077(9)
C59 0.0287(11) 0.0404(13) 0.0304(12) -0.0070(10) -0.0054(9) -0.0129(10)
C39 0.0282(11) 0.0393(13) 0.0312(12) -0.0096(10) -0.0014(9) -0.0136(10)
C3 0.0215(10) 0.0301(12) 0.0338(12) -0.0082(9) -0.0025(9) -0.0074(9)
C38 0.0288(12) 0.0415(13) 0.0262(12) -0.0079(10) -0.0022(9) -0.0137(10)
C1 0.0274(11) 0.0310(12) 0.0337(13) -0.0080(10) -0.0023(9) -0.0079(9)
C18 0.0285(11) 0.0343(12) 0.0356(13) -0.0066(10) -0.0047(10) -0.0057(10)
C65 0.0293(12) 0.0381(13) 0.0340(13) -0.0110(10) -0.0045(10) -0.0136(10)
C47 0.0260(11) 0.0396(13) 0.0382(13) -0.0088(10) 0.0009(10) -0.0143(10)
C66 0.0359(13) 0.0447(14) 0.0355(14) -0.0070(11) -0.0037(10) -0.0137(11)
C35 0.0270(11) 0.0322(12) 0.0406(14) -0.0092(10) -0.0031(10) -0.0101(9)
C13 0.0290(11) 0.0324(12) 0.0334(13) -0.0094(10) -0.0014(9) -0.0099(9)
C53 0.0275(11) 0.0375(13) 0.0307(12) -0.0031(10) -0.0033(9) -0.0142(10)
C42 0.0291(12) 0.0409(14) 0.0399(14) -0.0141(11) -0.0035(10) -0.0084(10)
C7 0.0298(12) 0.0317(12) 0.0400(14) -0.0097(10) -0.0056(10) -0.0068(10)
C4 0.0245(10) 0.0281(11) 0.0339(12) -0.0080(9) -0.0036(9) -0.0063(9)
C41 0.0285(11) 0.0392(13) 0.0351(13) -0.0133(10) -0.0013(10) -0.0127(10)
C24 0.0228(10) 0.0337(12) 0.0341(13) -0.0069(10) -0.0024(9) -0.0113(9)
C5 0.0229(10) 0.0318(12) 0.0313(12) -0.0088(9) -0.0026(9) -0.0072(9)
C40 0.0282(12) 0.0400(13) 0.0355(13) -0.0074(10) -0.0026(10) -0.0126(10)
C17 0.0293(12) 0.0385(13) 0.0344(13) -0.0094(10) -0.0021(10) -0.0117(10)
C31 0.0257(11) 0.0405(13) 0.0368(13) -0.0071(10) -0.0062(10) -0.0083(10)
C25 0.0279(11) 0.0350(12) 0.0376(13) -0.0095(10) -0.0003(10) -0.0121(10)
C63 0.0371(13) 0.0442(14) 0.0359(14) -0.0140(11) -0.0029(10) -0.0116(11)
C64 0.0295(12) 0.0434(14) 0.0333(13) -0.0087(10) -0.0018(10) -0.0140(10)
C19 0.0440(14) 0.0301(12) 0.0405(14) -0.0053(10) -0.0086(11) -0.0091(11)
C60 0.0328(12) 0.0427(14) 0.0332(13) -0.0102(10) -0.0001(10) -0.0139(10)
C29 0.0252(11) 0.0354(13) 0.0398(14) -0.0065(10) -0.0044(10) -0.0100(9)
C36 0.0284(12) 0.0394(13) 0.0344(13) -0.0066(10) -0.0037(10) -0.0141(10)
C14 0.0349(13) 0.0330(13) 0.0425(14) -0.0111(11) -0.0102(11) -0.0060(10)
C70 0.0342(13) 0.0374(13) 0.0413(14) -0.0107(11) -0.0011(11) -0.0153(10)
C37 0.0286(12) 0.0410(13) 0.0303(12) -0.0075(10) -0.0027(9) -0.0122(10)
C26 0.0371(13) 0.0497(15) 0.0380(14) -0.0129(11) -0.0038(11) -0.0212(12)
C22 0.0268(12) 0.0313(12) 0.0407(14) -0.0033(10) -0.0040(10) -0.0067(9)
C11 0.0377(13) 0.0314(12) 0.0377(14) -0.0078(10) -0.0057(11) -0.0076(10)
C21 0.0288(12) 0.0422(14) 0.0469(15) -0.0014(11) -0.0086(11) -0.0135(11)
C52 0.0333(13) 0.0418(14) 0.0416(14) -0.0029(11) 0.0002(11) -0.0136(11)
C58 0.0314(12) 0.0424(14) 0.0339(13) -0.0073(10) -0.0030(10) -0.0146(10)
C61 0.0412(14) 0.0468(15) 0.0389(14) -0.0087(11) 0.0007(11) -0.0228(12)
C15 0.0500(15) 0.0345(13) 0.0397(15) -0.0008(11) -0.0115(12) -0.0109(11)
C69 0.0296(12) 0.0485(15) 0.0487(16) -0.0187(12) 0.0025(11) -0.0145(11)
C20 0.0434(14) 0.0371(14) 0.0447(15) -0.0019(11) -0.0105(12) -0.0203(11)
C34 0.0312(12) 0.0322(13) 0.0562(17) -0.0120(11) -0.0087(11) -0.0082(10)
C48 0.0301(12) 0.0486(15) 0.0476(16) -0.0164(12) 0.0005(11) -0.0151(11)
C46 0.0352(13) 0.0421(14) 0.0379(14) -0.0114(11) -0.0007(10) -0.0137(11)
C56 0.0270(12) 0.0514(16) 0.0520(16) -0.0062(13) -0.0050(11) -0.0163(11)
C57 0.0314(13) 0.0450(15) 0.0441(15) -0.0094(12) 0.0021(11) -0.0120(11)
C62 0.0460(15) 0.0396(14) 0.0416(15) -0.0116(11) -0.0040(12) -0.0193(12)
C28 0.0302(12) 0.0422(14) 0.0444(15) 0.0025(12) -0.0091(11) -0.0120(11)
C54 0.0338(13) 0.0449(14) 0.0319(13) -0.0076(11) -0.0022(10) -0.0148(11)
C27 0.0371(13) 0.0543(16) 0.0388(14) 0.0001(12) -0.0119(11) -0.0194(12)
C33 0.0336(13) 0.0346(13) 0.0594(18) 0.0025(12) -0.0138(12) -0.0146(11)
C51 0.0385(14) 0.0414(15) 0.0609(19) 0.0024(13) 0.0061(13) -0.0113(12)
C9 0.0422(15) 0.0406(14) 0.0574(18) -0.0153(13) -0.0216(13) -0.0076(12)
C49 0.0381(14) 0.0516(17) 0.0655(19) -0.0273(15) 0.0084(13) -0.0211(13)
C32 0.0291(12) 0.0462(15) 0.0431(15) 0.0032(11) -0.0081(11) -0.0132(11)
C96 0.0363(14) 0.0430(15) 0.0517(17) -0.0082(12) 0.0059(12) -0.0096(11)
C67 0.0445(15) 0.0441(15) 0.0436(16) -0.0045(12) -0.0106(12) -0.0085(12)
C8 0.0304(12) 0.0389(14) 0.0566(17) -0.0136(12) -0.0099(12) -0.0089(10)
C50 0.0404(15) 0.0379(15) 0.078(2) -0.0127(14) 0.0168(14) -0.0166(12)
C16 0.0443(14) 0.0389(14) 0.0371(14) -0.0040(11) -0.0011(11) -0.0189(11)
C95 0.0358(13) 0.0468(15) 0.0482(16) -0.0097(12) -0.0044(11) -0.0071(11)
C45 0.0453(15) 0.0429(15) 0.0552(17) -0.0144(13) 0.0030(13) -0.0211(12)
C55 0.0354(13) 0.0514(16) 0.0387(14) -0.0070(12) -0.0092(11) -0.0182(12)
C43 0.0313(13) 0.0479(16) 0.0579(18) -0.0230(13) -0.0104(12) -0.0096(11)
C97 0.0451(15) 0.0530(17) 0.0391(15) -0.0074(12) -0.0016(12) -0.0078(13)
C10 0.0531(16) 0.0383(14) 0.0401(15) -0.0111(11) -0.0165(12) -0.0065(12)
C44 0.0360(14) 0.0529(17) 0.072(2) -0.0268(15) -0.0041(13) -0.0212(13)
C68 0.0318(13) 0.0481(16) 0.0535(17) -0.0184(13) -0.0073(12) -0.0030(11)
C79 0.075(2) 0.0470(17) 0.0429(17) -0.0109(13) -0.0035(15) -0.0067(15)
C78 0.0362(15) 0.091(3) 0.070(2) -0.037(2) -0.0008(15) -0.0124(16)
C77 0.097(3) 0.114(3) 0.058(2) -0.036(2) 0.028(2) -0.074(3)
C82 0.137(4) 0.060(2) 0.0434(19) -0.0046(16) -0.024(2) -0.033(2)
C81 0.0488(18) 0.074(2) 0.084(3) -0.040(2) -0.0237(17) -0.0029(16)
C80 0.0577(19) 0.072(2) 0.066(2) -0.0387(18) 0.0258(16) -0.0362(17)
C73 0.0533(18) 0.062(2) 0.0530(18) -0.0235(15) 0.0138(14) -0.0172(15)
C75 0.0548(18) 0.065(2) 0.0546(19) -0.0109(16) 0.0024(15) -0.0032(16)
C74 0.068(2) 0.0455(17) 0.0579(19) -0.0113(14) 0.0183(16) -0.0102(15)
C72 0.067(2) 0.0583(19) 0.0457(17) -0.0212(14) -0.0070(15) 0.0011(15)
C85 0.0544(18) 0.0537(18) 0.0510(18) -0.0055(14) -0.0079(14) -0.0026(14)
C76 0.064(2) 0.068(2) 0.056(2) -0.0160(16) 0.0029(16) -0.0242(17)
C71 0.091(3) 0.0470(17) 0.0451(18) -0.0127(14) -0.0037(17) -0.0168(17)
C84 0.076(2) 0.0494(17) 0.0427(17) -0.0046(13) -0.0027(15) -0.0104(16)
C83 0.109(3) 0.060(2) 0.052(2) 0.0097(17) 0.034(2) 0.018(2)
C88 0.0405(19) 0.136(4) 0.075(3) 0.047(3) 0.0051(18) 0.004(2)
C93 0.081(3) 0.067(2) 0.071(2) 0.0104(18) -0.030(2) -0.041(2)
C86 0.095(3) 0.056(2) 0.054(2) -0.0011(16) -0.0186(19) -0.0190(19)
C90 0.0450(19) 0.171(5) 0.044(2) -0.006(2) 0.0054(15) -0.023(2)
C87 0.080(3) 0.103(3) 0.072(3) 0.029(2) -0.030(2) -0.048(3)
C89 0.074(2) 0.059(2) 0.077(3) -0.0074(18) -0.023(2) -0.0110(18)
C94 0.097(3) 0.052(2) 0.112(4) -0.020(2) -0.049(3) -0.003(2)
C92 0.071(3) 0.247(8) 0.050(2) -0.042(3) 0.008(2) -0.006(4)
C91 0.081(3) 0.307(10) 0.080(4) -0.075(5) 0.003(3) 0.064(5)

loop_
_atom_type_symbol
_atom_type_description
_atom_type_scat_dispersion_real
_atom_type_scat_dispersion_imag
_atom_type_scat_source
C C 0.0033 0.0016 'International Tables Vol C Tables 4.2.6.8 and 6.1.1.4'
H H 0.0000 0.0000 'International Tables Vol C Tables 4.2.6.8 and 6.1.1.4'
Yb Yb -0.3850 5.5486 'International Tables Vol C Tables 4.2.6.8 and 6.1.1.4'

loop_
_geom_angle_atom_site_label_1
_geom_angle_atom_site_label_2
_geom_angle_atom_site_label_3
_geom_angle
_geom_angle_site_symmetry_1
_geom_angle_site_symmetry_3
_geom_angle_publ_flag
C2 Yb1 C2 180.0 . 2_566 ?
C2 Yb1 C3 149.09(7) 2_566 . ?
C2 Yb1 C3 30.91(7) 2_566 2_566 ?
C2 Yb1 C3 30.91(7) . . ?
C2 Yb1 C3 149.09(7) . 2_566 ?
C2 Yb1 C4 51.23(8) 2_566 2_566 ?
C2 Yb1 C4 128.77(8) 2_566 . ?
C2 Yb1 C4 51.23(8) . . ?
C2 Yb1 C4 128.77(8) . 2_566 ?
C2 Yb1 C5 51.21(8) 2_566 2_566 ?
C2 Yb1 C5 128.79(8) 2_566 . ?
C2 Yb1 C5 128.79(8) . 2_566 ?
C2 Yb1 C5 51.21(8) . . ?
C3 Yb1 C3 180.0 . 2_566 ?
C3 Yb1 C4 149.14(7) 2_566 . ?
C3 Yb1 C4 149.14(7) . 2_566 ?
C3 Yb1 C4 30.86(7) . . ?
C3 Yb1 C4 30.86(7) 2_566 2_566 ?
C1 Yb1 C2 31.10(7) . . ?
C1 Yb1 C2 148.90(7) 2_566 . ?
C1 Yb1 C2 148.90(7) . 2_566 ?
C1 Yb1 C2 31.10(7) 2_566 2_566 ?
C1 Yb1 C3 51.11(7) 2_566 2_566 ?
C1 Yb1 C3 128.90(7) 2_566 . ?
C1 Yb1 C3 51.10(7) . . ?
C1 Yb1 C3 128.90(7) . 2_566 ?
C1 Yb1 C1 180.0 2_566 . ?
C1 Yb1 C4 51.20(7) 2_566 2_566 ?
C1 Yb1 C4 51.20(7) . . ?
C1 Yb1 C4 128.80(7) . 2_566 ?
C1 Yb1 C4 128.80(7) 2_566 . ?
C1 Yb1 C5 30.89(7) . . ?
C1 Yb1 C5 149.11(7) . 2_566 ?
C1 Yb1 C5 149.11(7) 2_566 . ?
C1 Yb1 C5 30.89(7) 2_566 2_566 ?
C4 Yb1 C4 180.0 2_566 . ?
C5 Yb1 C3 51.01(7) 2_566 2_566 ?
C5 Yb1 C3 51.01(7) . . ?
C5 Yb1 C3 128.99(7) 2_566 . ?
C5 Yb1 C3 128.99(7) . 2_566 ?
C5 Yb1 C4 149.02(7) . 2_566 ?
C5 Yb1 C4 30.98(7) . . ?
C5 Yb1 C4 149.02(7) 2_566 . ?
C5 Yb1 C4 30.97(7) 2_566 2_566 ?
C5 Yb1 C5 180.0 2_566 . ?
C39 Yb2 C39 180.0 2_665 . ?
C39 Yb2 C38 149.10(8) 2_665 . ?
C39 Yb2 C38 30.90(8) 2_665 2_665 ?
C39 Yb2 C38 30.90(8) . . ?
C39 Yb2 C38 149.10(8) . 2_665 ?
C39 Yb2 C37 128.88(8) 2_665 . ?
C39 Yb2 C37 51.12(8) 2_665 2_665 ?
C39 Yb2 C37 128.88(8) . 2_665 ?
C39 Yb2 C37 51.12(8) . . ?
C38 Yb2 C38 180.00(6) . 2_665 ?
C38 Yb2 C37 30.82(7) 2_665 2_665 ?
C38 Yb2 C37 149.18(7) . 2_665 ?
C38 Yb2 C37 30.82(7) . . ?
C38 Yb2 C37 149.18(7) 2_665 . ?
C40 Yb2 C39 148.55(7) . 2_665 ?
C40 Yb2 C39 148.55(7) 2_665 . ?
C40 Yb2 C39 31.45(7) . . ?
C40 Yb2 C39 31.45(7) 2_665 2_665 ?
C40 Yb2 C38 128.54(7) . 2_665 ?
C40 Yb2 C38 51.46(7) . . ?
C40 Yb2 C38 51.46(7) 2_665 2_665 ?
C40 Yb2 C38 128.54(7) 2_665 . ?
C40 Yb2 C40 180.0 . 2_665 ?
C40 Yb2 C36 31.11(8) 2_665 2_665 ?
C40 Yb2 C36 148.89(8) . 2_665 ?
C40 Yb2 C36 148.89(8) 2_665 . ?
C40 Yb2 C36 31.12(8) . . ?
C40 Yb2 C37 51.27(8) . . ?
C40 Yb2 C37 51.27(8) 2_665 2_665 ?
C40 Yb2 C37 128.73(8) 2_665 . ?
C40 Yb2 C37 128.73(8) . 2_665 ?
C36 Yb2 C39 128.51(7) . 2_665 ?
C36 Yb2 C39 51.49(7) 2_665 2_665 ?
C36 Yb2 C39 128.51(7) 2_665 . ?
C36 Yb2 C39 51.49(7) . . ?
C36 Yb2 C38 128.80(7) 2_665 . ?
C36 Yb2 C38 51.20(7) 2_665 2_665 ?
C36 Yb2 C38 128.80(7) . 2_665 ?
C36 Yb2 C38 51.20(7) . . ?
C36 Yb2 C36 180.0 . 2_665 ?
C36 Yb2 C37 30.91(7) . . ?
C36 Yb2 C37 30.91(7) 2_665 2_665 ?
C36 Yb2 C37 149.09(7) 2_665 . ?
C36 Yb2 C37 149.09(7) . 2_665 ?
C37 Yb2 C37 180.0 . 2_665 ?
C13 C12 C2 120.2(2) . . ?
C17 C12 C2 121.8(2) . . ?
C17 C12 C13 118.0(2) . . ?
C18 C23 C3 121.8(2) . . ?
C18 C23 C22 118.4(2) . . ?
C22 C23 C3 119.8(2) . . ?
C35 C30 C5 119.9(2) . . ?
C31 C30 C35 118.0(2) . . ?
C31 C30 C5 122.1(2) . . ?
C7 C6 C1 120.8(2) . . ?
C11 C6 C1 121.2(2) . . ?
C11 C6 C7 118.0(2) . . ?
C12 C2 Yb1 113.35(15) . . ?
C3 C2 Yb1 74.98(14) . . ?
C3 C2 C12 125.4(2) . . ?
C3 C2 C1 107.7(2) . . ?
C1 C2 Yb1 74.41(14) . . ?
C1 C2 C12 126.7(2) . . ?
C64 C59 C39 121.3(2) . . ?
C64 C59 C60 117.7(2) . . ?
C60 C59 C39 121.0(2) . . ?
C59 C39 Yb2 119.64(16) . . ?
C38 C39 Yb2 75.92(14) . . ?
C38 C39 C59 127.2(2) . . ?
C38 C39 C40 107.9(2) . . ?
C40 C39 Yb2 73.22(14) . . ?
C40 C39 C59 124.8(2) . . ?
C23 C3 Yb1 119.31(15) . . ?
C2 C3 Yb1 74.11(13) . . ?
C2 C3 C23 125.6(2) . . ?
C2 C3 C4 108.4(2) . . ?
C4 C3 Yb1 74.62(13) . . ?
C4 C3 C23 126.0(2) . . ?
C39 C38 Yb2 73.18(14) . . ?
C39 C38 C53 126.7(2) . . ?
C39 C38 C37 107.8(2) . . ?
C53 C38 Yb2 121.07(16) . . ?
C37 C38 Yb2 74.62(14) . . ?
C37 C38 C53 125.3(2) . . ?
C6 C1 Yb1 116.28(15) . . ?
C2 C1 Yb1 74.49(14) . . ?
C2 C1 C6 125.8(2) . . ?
C5 C1 Yb1 74.93(13) . . ?
C5 C1 C6 126.2(2) . . ?
C5 C1 C2 108.09(19) . . ?
C23 C18 H18 119.5 . . ?
C19 C18 C23 121.0(2) . . ?
C19 C18 H18 119.5 . . ?
C66 C65 C40 120.7(2) . . ?
C66 C65 C70 118.1(2) . . ?
C70 C65 C40 121.2(2) . . ?
C52 C47 C37 122.3(2) . . ?
C52 C47 C48 118.1(2) . . ?
C48 C47 C37 119.6(2) . . ?
C65 C66 H66 119.5 . . ?
C67 C66 C65 121.0(3) . . ?
C67 C66 H66 119.5 . . ?
C30 C35 H35 119.7 . . ?
C34 C35 C30 120.6(2) . . ?
C34 C35 H35 119.7 . . ?
C12 C13 H13 119.2 . . ?
C14 C13 C12 121.5(2) . . ?
C14 C13 H13 119.2 . . ?
C58 C53 C38 120.1(2) . . ?
C58 C53 C54 118.2(2) . . ?
C54 C53 C38 121.7(2) . . ?
C41 C42 H42 119.6 . . ?
C43 C42 H42 119.6 . . ?
C43 C42 C41 120.7(3) . . ?
C6 C7 H7 119.6 . . ?
C8 C7 C6 120.9(2) . . ?
C8 C7 H7 119.6 . . ?
C3 C4 Yb1 74.52(13) . . ?
C3 C4 C24 126.1(2) . . ?
C3 C4 C5 107.7(2) . . ?
C24 C4 Yb1 115.03(15) . . ?
C5 C4 Yb1 74.36(13) . . ?
C5 C4 C24 126.2(2) . . ?
C42 C41 C36 120.8(2) . . ?
C46 C41 C42 118.3(2) . . ?
C46 C41 C36 120.9(2) . . ?
C25 C24 C4 120.8(2) . . ?
C29 C24 C4 121.8(2) . . ?
C29 C24 C25 117.4(2) . . ?
C30 C5 Yb1 120.68(15) . . ?
C1 C5 Yb1 74.18(13) . . ?
C1 C5 C30 125.17(19) . . ?
C1 C5 C4 108.1(2) . . ?
C4 C5 Yb1 74.66(13) . . ?
C4 C5 C30 126.5(2) . . ?
C39 C40 Yb2 75.33(14) . . ?
C39 C40 C65 127.0(2) . . ?
C65 C40 Yb2 115.25(16) . . ?
C36 C40 Yb2 75.13(15) . . ?
C36 C40 C39 108.0(2) . . ?
C36 C40 C65 125.1(2) . . ?
C12 C17 H17 119.8 . . ?
C16 C17 C12 120.3(2) . . ?
C16 C17 H17 119.8 . . ?
C30 C31 H31 119.6 . . ?
C32 C31 C30 120.8(2) . . ?
C32 C31 H31 119.6 . . ?
C24 C25 H25 119.3 . . ?
C26 C25 C24 121.3(2) . . ?
C26 C25 H25 119.3 . . ?
C64 C63 H63 120.0 . . ?
C64 C63 C62 119.9(2) . . ?
C62 C63 H63 120.0 . . ?
C59 C64 H64 119.2 . . ?
C63 C64 C59 121.6(2) . . ?
C63 C64 H64 119.2 . . ?
C18 C19 H19 120.1 . . ?
C20 C19 C18 119.8(2) . . ?
C20 C19 H19 120.1 . . ?
C59 C60 H60 119.6 . . ?
C61 C60 C59 120.7(2) . . ?
C61 C60 H60 119.6 . . ?
C24 C29 H29 119.5 . . ?
C28 C29 C24 121.1(2) . . ?
C28 C29 H29 119.5 . . ?
C41 C36 Yb2 114.30(16) . . ?
C40 C36 Yb2 73.76(14) . . ?
C40 C36 C41 125.4(2) . . ?
C40 C36 C37 108.5(2) . . ?
C37 C36 Yb2 76.34(14) . . ?
C37 C36 C41 126.1(2) . . ?
C13 C14 H14 120.1 . . ?
C13 C14 C15 119.8(2) . . ?
C15 C14 H14 120.1 . . ?
C65 C70 H70 119.4 . . ?
C69 C70 C65 121.3(3) . . ?
C69 C70 H70 119.4 . . ?
C38 C37 Yb2 74.55(14) . . ?
C38 C37 C47 127.9(2) . . ?
C47 C37 Yb2 120.43(17) . . ?
C36 C37 Yb2 72.76(14) . . ?
C36 C37 C38 107.9(2) . . ?
C36 C37 C47 124.2(2) . . ?
C25 C26 H26 119.8 . . ?
C27 C26 C25 120.3(2) . . ?
C27 C26 H26 119.8 . . ?
C23 C22 H22 119.7 . . ?
C21 C22 C23 120.7(2) . . ?
C21 C22 H22 119.7 . . ?
C6 C11 H11 119.6 . . ?
C10 C11 C6 120.7(2) . . ?
C10 C11 H11 119.6 . . ?
C22 C21 H21 119.8 . . ?
C20 C21 C22 120.3(2) . . ?
C20 C21 H21 119.8 . . ?
C47 C52 H52 119.6 . . ?
C51 C52 C47 120.9(3) . . ?
C51 C52 H52 119.6 . . ?
C53 C58 H58 119.5 . . ?
C57 C58 C53 121.0(2) . . ?
C57 C58 H58 119.5 . . ?
C60 C61 H61 119.7 . . ?
C60 C61 C62 120.7(2) . . ?
C62 C61 H61 119.7 . . ?
C14 C15 H15 120.2 . . ?
C14 C15 C16 119.6(2) . . ?
C16 C15 H15 120.2 . . ?
C70 C69 H69 120.2 . . ?
C70 C69 C68 119.6(3) . . ?
C68 C69 H69 120.2 . . ?
C19 C20 H20 120.1 . . ?
C21 C20 C19 119.8(2) . . ?
C21 C20 H20 120.1 . . ?
C35 C34 H34 119.7 . . ?
C33 C34 C35 120.5(2) . . ?
C33 C34 H34 119.7 . . ?
C47 C48 H48 119.6 . . ?
C49 C48 C47 120.8(3) . . ?
C49 C48 H48 119.6 . . ?
C41 C46 H46 119.5 . . ?
C45 C46 C41 120.9(3) . . ?
C45 C46 H46 119.5 . . ?
C57 C56 H56 120.2 . . ?
C55 C56 H56 120.2 . . ?
C55 C56 C57 119.5(2) . . ?
C58 C57 H57 119.9 . . ?
C56 C57 C58 120.1(3) . . ?
C56 C57 H57 119.9 . . ?
C63 C62 H62 120.3 . . ?
C61 C62 C63 119.4(2) . . ?
C61 C62 H62 120.3 . . ?
C29 C28 H28 119.9 . . ?
C27 C28 C29 120.1(3) . . ?
C27 C28 H28 119.9 . . ?
C53 C54 H54 119.7 . . ?
C55 C54 C53 120.6(3) . . ?
C55 C54 H54 119.7 . . ?
C26 C27 C28 119.7(2) . . ?
C26 C27 H27 120.2 . . ?
C28 C27 H27 120.2 . . ?
C34 C33 H33 120.2 . . ?
C34 C33 C32 119.6(2) . . ?
C32 C33 H33 120.2 . . ?
C52 C51 H51 119.9 . . ?
C52 C51 C50 120.2(3) . . ?
C50 C51 H51 119.9 . . ?
C8 C9 H9 120.2 . . ?
C8 C9 C10 119.6(2) . . ?
C10 C9 H9 120.2 . . ?
C48 C49 H49 119.8 . . ?
C50 C49 C48 120.4(3) . . ?
C50 C49 H49 119.8 . . ?
C31 C32 H32 119.8 . . ?
C33 C32 C31 120.4(3) . . ?
C33 C32 H32 119.8 . . ?
C95 C96 H96 120.1 . . ?
C95 C96 C97 119.8(3) . . ?
C97 C96 H96 120.1 . . ?
C66 C67 H67 119.9 . . ?
C66 C67 C68 120.2(3) . . ?
C68 C67 H67 119.9 . . ?
C7 C8 H8 119.8 . . ?
C9 C8 C7 120.4(3) . . ?
C9 C8 H8 119.8 . . ?
C51 C50 H50 120.2 . . ?
C49 C50 C51 119.6(3) . . ?
C49 C50 H50 120.2 . . ?
C17 C16 C15 120.7(2) . . ?
C17 C16 H16 119.6 . . ?
C15 C16 H16 119.6 . . ?
C96 C95 H95 120.1 . . ?
C96 C95 C97 119.8(3) . 2_656 ?
C97 C95 H95 120.1 2_656 . ?
C46 C45 H45 120.1 . . ?
C44 C45 C46 119.8(3) . . ?
C44 C45 H45 120.1 . . ?
C56 C55 C54 120.5(2) . . ?
C56 C55 H55 119.7 . . ?
C54 C55 H55 119.7 . . ?
C42 C43 H43 119.9 . . ?
C44 C43 C42 120.2(3) . . ?
C44 C43 H43 119.9 . . ?
C96 C97 H97 119.8 . . ?
C95 C97 C96 120.4(3) 2_656 . ?
C95 C97 H97 119.8 2_656 . ?
C11 C10 H10 119.8 . . ?
C9 C10 C11 120.4(3) . . ?
C9 C10 H10 119.8 . . ?
C45 C44 H44 120.0 . . ?
C43 C44 C45 120.0(2) . . ?
C43 C44 H44 120.0 . . ?
C69 C68 H68 120.1 . . ?
C67 C68 C69 119.8(3) . . ?
C67 C68 H68 120.1 . . ?
C78 C79 H79 120.0 . . ?
C78 C79 C80 120.0 . . ?
C80 C79 H79 120.0 . . ?
C79 C78 H78 120.0 . . ?
C77 C78 C79 120.0 . . ?
C77 C78 H78 120.0 . . ?
C78 C77 H77 120.0 . . ?
C78 C77 C82 120.0 . . ?
C82 C77 H77 120.0 . . ?
C77 C82 H82 120.0 . . ?
C81 C82 C77 120.0 . . ?
C81 C82 H82 120.0 . . ?
C82 C81 H81 120.0 . . ?
C82 C81 C80 120.0 . . ?
C80 C81 H81 120.0 . . ?
C79 C80 H80 120.0 . . ?
C81 C80 C79 120.0 . . ?
C81 C80 H80 120.0 . . ?
C74 C73 H73 120.1 . . ?
C74 C73 C72 119.8(3) . . ?
C72 C73 H73 120.1 . . ?
C74 C75 H75 120.3 . . ?
C76 C75 H75 120.3 . . ?
C76 C75 C74 119.4(3) . . ?
C73 C74 C75 120.4(3) . . ?
C73 C74 H74 119.8 . . ?
C75 C74 H74 119.8 . . ?
C73 C72 H72 120.0 . . ?
C71 C72 C73 120.0(3) . . ?
C71 C72 H72 120.0 . . ?
C84 C85 H85 119.4 . . ?
C84 C85 C86 121.1(3) . . ?
C86 C85 H85 119.4 . . ?
C75 C76 H76 119.9 . . ?
C71 C76 C75 120.3(3) . . ?
C71 C76 H76 119.9 . . ?
C72 C71 H71 120.0 . . ?
C76 C71 C72 120.0(3) . . ?
C76 C71 H71 120.0 . . ?
C85 C84 H84 120.3 . . ?
C85 C84 C83 119.4(4) . . ?
C83 C84 H84 120.3 . . ?
C84 C83 H83 120.4 . . ?
C84 C83 C88 119.1(4) . . ?
C88 C83 H83 120.4 . . ?
C83 C88 H88 120.0 . . ?
C87 C88 C83 120.1(4) . . ?
C87 C88 H88 120.0 . . ?
C94 C93 H93 119.4 . . ?
C92 C93 H93 119.4 . . ?
C92 C93 C94 121.2(4) . . ?
C85 C86 H86 119.8 . . ?
C87 C86 C85 120.4(4) . . ?
C87 C86 H86 119.8 . . ?
C89 C90 H90 119.6 . . ?
C89 C90 C91 120.8(4) . . ?
C91 C90 H90 119.6 . . ?
C88 C87 H87 120.1 . . ?
C86 C87 C88 119.8(4) . . ?
C86 C87 H87 120.1 . . ?
C90 C89 H89 120.2 . . ?
C90 C89 C94 119.7(4) . . ?
C94 C89 H89 120.2 . . ?
C93 C94 H94 120.5 . . ?
C89 C94 C93 119.0(4) . . ?
C89 C94 H94 120.5 . . ?
C93 C92 H92 120.5 . . ?
C93 C92 C91 118.9(5) . . ?
C91 C92 H92 120.5 . . ?
C90 C91 C92 120.0(5) . . ?
C90 C91 H91 120.0 . . ?
C92 C91 H91 120.0 . . ?

loop_
_geom_bond_atom_site_label_1
_geom_bond_atom_site_label_2
_geom_bond_distance
_geom_bond_site_symmetry_2
_geom_bond_publ_flag
Yb1 C2 2.666(3) . ?
Yb1 C2 2.667(3) 2_566 ?
Yb1 C3 2.678(2) 2_566 ?
Yb1 C3 2.678(2) . ?
Yb1 C1 2.665(3) . ?
Yb1 C1 2.665(3) 2_566 ?
Yb1 C4 2.679(2) . ?
Yb1 C4 2.679(2) 2_566 ?
Yb1 C5 2.675(2) 2_566 ?
Yb1 C5 2.675(2) . ?
Yb2 C39 2.656(3) 2_665 ?
Yb2 C39 2.656(3) . ?
Yb2 C38 2.691(3) 2_665 ?
Yb2 C38 2.691(3) . ?
Yb2 C40 2.629(3) . ?
Yb2 C40 2.629(3) 2_665 ?
Yb2 C36 2.646(2) 2_665 ?
Yb2 C36 2.646(2) . ?
Yb2 C37 2.692(3) . ?
Yb2 C37 2.692(3) 2_665 ?
C12 C2 1.478(3) . ?
C12 C13 1.401(3) . ?
C12 C17 1.397(3) . ?
C23 C3 1.492(3) . ?
C23 C18 1.392(3) . ?
C23 C22 1.396(3) . ?
C30 C35 1.401(3) . ?
C30 C5 1.484(3) . ?
C30 C31 1.399(3) . ?
C6 C1 1.488(3) . ?
C6 C7 1.401(4) . ?
C6 C11 1.396(4) . ?
C2 C3 1.424(3) . ?
C2 C1 1.429(3) . ?
C59 C39 1.487(3) . ?
C59 C64 1.398(4) . ?
C59 C60 1.400(3) . ?
C39 C38 1.425(4) . ?
C39 C40 1.433(3) . ?
C3 C4 1.425(3) . ?
C38 C53 1.483(3) . ?
C38 C37 1.431(3) . ?
C1 C5 1.422(3) . ?
C18 H18 0.9500 . ?
C18 C19 1.390(3) . ?
C65 C66 1.393(4) . ?
C65 C40 1.485(3) . ?
C65 C70 1.396(4) . ?
C47 C37 1.480(4) . ?
C47 C52 1.396(4) . ?
C47 C48 1.398(4) . ?
C66 H66 0.9500 . ?
C66 C67 1.375(4) . ?
C35 H35 0.9500 . ?
C35 C34 1.385(4) . ?
C13 H13 0.9500 . ?
C13 C14 1.380(4) . ?
C53 C58 1.396(4) . ?
C53 C54 1.398(3) . ?
C42 H42 0.9500 . ?
C42 C41 1.399(3) . ?
C42 C43 1.386(4) . ?
C7 H7 0.9500 . ?
C7 C8 1.391(3) . ?
C4 C24 1.481(3) . ?
C4 C5 1.430(3) . ?
C41 C36 1.487(3) . ?
C41 C46 1.393(4) . ?
C24 C25 1.401(3) . ?
C24 C29 1.400(3) . ?
C40 C36 1.415(4) . ?
C17 H17 0.9500 . ?
C17 C16 1.386(4) . ?
C31 H31 0.9500 . ?
C31 C32 1.384(4) . ?
C25 H25 0.9500 . ?
C25 C26 1.387(4) . ?
C63 H63 0.9500 . ?
C63 C64 1.384(4) . ?
C63 C62 1.387(4) . ?
C64 H64 0.9500 . ?
C19 H19 0.9500 . ?
C19 C20 1.386(4) . ?
C60 H60 0.9500 . ?
C60 C61 1.385(4) . ?
C29 H29 0.9500 . ?
C29 C28 1.390(4) . ?
C36 C37 1.423(3) . ?
C14 H14 0.9500 . ?
C14 C15 1.382(4) . ?
C70 H70 0.9500 . ?
C70 C69 1.380(4) . ?
C26 H26 0.9500 . ?
C26 C27 1.377(4) . ?
C22 H22 0.9500 . ?
C22 C21 1.385(3) . ?
C11 H11 0.9500 . ?
C11 C10 1.392(3) . ?
C21 H21 0.9500 . ?
C21 C20 1.383(4) . ?
C52 H52 0.9500 . ?
C52 C51 1.385(4) . ?
C58 H58 0.9500 . ?
C58 C57 1.388(3) . ?
C61 H61 0.9500 . ?
C61 C62 1.387(4) . ?
C15 H15 0.9500 . ?
C15 C16 1.389(4) . ?
C69 H69 0.9500 . ?
C69 C68 1.387(4) . ?
C20 H20 0.9500 . ?
C34 H34 0.9500 . ?
C34 C33 1.380(4) . ?
C48 H48 0.9500 . ?
C48 C49 1.389(4) . ?
C46 H46 0.9500 . ?
C46 C45 1.389(4) . ?
C56 H56 0.9500 . ?
C56 C57 1.388(4) . ?
C56 C55 1.383(4) . ?
C57 H57 0.9500 . ?
C62 H62 0.9500 . ?
C28 H28 0.9500 . ?
C28 C27 1.387(4) . ?
C54 H54 0.9500 . ?
C54 C55 1.388(4) . ?
C27 H27 0.9500 . ?
C33 H33 0.9500 . ?
C33 C32 1.382(4) . ?
C51 H51 0.9500 . ?
C51 C50 1.389(5) . ?
C9 H9 0.9500 . ?
C9 C8 1.377(4) . ?
C9 C10 1.386(4) . ?
C49 H49 0.9500 . ?
C49 C50 1.377(5) . ?
C32 H32 0.9500 . ?
C96 H96 0.9500 . ?
C96 C95 1.374(4) . ?
C96 C97 1.382(4) . ?
C67 H67 0.9500 . ?
C67 C68 1.387(4) . ?
C8 H8 0.9500 . ?
C50 H50 0.9500 . ?
C16 H16 0.9500 . ?
C95 H95 0.9500 . ?
C95 C97 1.377(4) 2_656 ?
C45 H45 0.9500 . ?
C45 C44 1.387(4) . ?
C55 H55 0.9500 . ?
C43 H43 0.9500 . ?
C43 C44 1.379(4) . ?
C97 H97 0.9500 . ?
C10 H10 0.9500 . ?
C44 H44 0.9500 . ?
C68 H68 0.9500 . ?
C79 H79 0.9500 . ?
C79 C78 1.3900 . ?
C79 C80 1.3900 . ?
C78 H78 0.9500 . ?
C78 C77 1.3900 . ?
C77 H77 0.9500 . ?
C77 C82 1.3900 . ?
C82 H82 0.9500 . ?
C82 C81 1.3900 . ?
C81 H81 0.9500 . ?
C81 C80 1.3900 . ?
C80 H80 0.9500 . ?
C73 H73 0.9500 . ?
C73 C74 1.373(5) . ?
C73 C72 1.376(5) . ?
C75 H75 0.9500 . ?
C75 C74 1.379(5) . ?
C75 C76 1.378(5) . ?
C74 H74 0.9500 . ?
C72 H72 0.9500 . ?
C72 C71 1.375(5) . ?
C85 H85 0.9500 . ?
C85 C84 1.357(4) . ?
C85 C86 1.365(5) . ?
C76 H76 0.9500 . ?
C76 C71 1.373(5) . ?
C71 H71 0.9500 . ?
C84 H84 0.9500 . ?
C84 C83 1.381(5) . ?
C83 H83 0.9500 . ?
C83 C88 1.385(7) . ?
C88 H88 0.9500 . ?
C88 C87 1.376(7) . ?
C93 H93 0.9500 . ?
C93 C94 1.395(6) . ?
C93 C92 1.310(7) . ?
C86 H86 0.9500 . ?
C86 C87 1.345(6) . ?
C90 H90 0.9500 . ?
C90 C89 1.325(6) . ?
C90 C91 1.364(7) . ?
C87 H87 0.9500 . ?
C89 H89 0.9500 . ?
C89 C94 1.381(5) . ?
C94 H94 0.9500 . ?
C92 H92 0.9500 . ?
C92 C91 1.399(7) . ?
C91 H91 0.9500 . ?

loop_
_geom_torsion_atom_site_label_1
_geom_torsion_atom_site_label_2
_geom_torsion_atom_site_label_3
_geom_torsion_atom_site_label_4
_geom_torsion
_geom_torsion_site_symmetry_1
_geom_torsion_site_symmetry_2
_geom_torsion_site_symmetry_3
_geom_torsion_site_symmetry_4
_geom_torsion_publ_flag
Yb1 C2 C3 C23 -115.0(2) . . . . ?
Yb1 C2 C3 C4 67.34(16) . . . . ?
Yb1 C2 C1 C6 111.5(2) . . . . ?
Yb1 C2 C1 C5 -68.00(17) . . . . ?
Yb1 C3 C4 C24 -110.0(2) . . . . ?
Yb1 C3 C4 C5 67.56(16) . . . . ?
Yb1 C1 C5 C30 116.7(2) . . . . ?
Yb1 C1 C5 C4 -67.54(16) . . . . ?
Yb1 C4 C24 C25 -46.5(3) . . . . ?
Yb1 C4 C24 C29 130.4(2) . . . . ?
Yb1 C4 C5 C30 -117.1(2) . . . . ?
Yb1 C4 C5 C1 67.22(16) . . . . ?
Yb2 C39 C38 C53 116.6(2) . . . . ?
Yb2 C39 C38 C37 -67.16(17) . . . . ?
Yb2 C39 C40 C65 -110.8(3) . . . . ?
Yb2 C39 C40 C36 68.66(18) . . . . ?
Yb2 C38 C53 C58 -136.4(2) . . . . ?
Yb2 C38 C53 C54 43.8(3) . . . . ?
Yb2 C38 C37 C47 116.8(3) . . . . ?
Yb2 C38 C37 C36 -65.66(18) . . . . ?
Yb2 C40 C36 C41 -108.6(2) . . . . ?
Yb2 C40 C36 C37 69.10(18) . . . . ?
Yb2 C36 C37 C38 66.86(17) . . . . ?
Yb2 C36 C37 C47 -115.5(2) . . . . ?
C12 C2 C3 Yb1 108.2(2) . . . . ?
C12 C2 C3 C23 -6.8(4) . . . . ?
C12 C2 C3 C4 175.6(2) . . . . ?
C12 C2 C1 Yb1 -107.8(2) . . . . ?
C12 C2 C1 C6 3.7(4) . . . . ?
C12 C2 C1 C5 -175.8(2) . . . . ?
C12 C13 C14 C15 1.6(4) . . . . ?
C12 C17 C16 C15 0.8(4) . . . . ?
C23 C3 C4 Yb1 115.3(2) . . . . ?
C23 C3 C4 C24 5.4(4) . . . . ?
C23 C3 C4 C5 -177.1(2) . . . . ?
C23 C18 C19 C20 0.9(4) . . . . ?
C23 C22 C21 C20 0.5(4) . . . . ?
C30 C35 C34 C33 0.3(4) . . . . ?
C30 C31 C32 C33 0.6(4) . . . . ?
C6 C1 C5 Yb1 -111.8(2) . . . . ?
C6 C1 C5 C30 4.9(4) . . . . ?
C6 C1 C5 C4 -179.3(2) . . . . ?
C6 C7 C8 C9 0.1(4) . . . . ?
C6 C11 C10 C9 -0.8(4) . . . . ?
C2 C12 C13 C14 176.2(2) . . . . ?
C2 C12 C17 C16 -177.4(2) . . . . ?
C2 C3 C4 Yb1 -67.00(16) . . . . ?
C2 C3 C4 C24 -177.0(2) . . . . ?
C2 C3 C4 C5 0.6(3) . . . . ?
C2 C1 C5 Yb1 67.71(17) . . . . ?
C2 C1 C5 C30 -175.6(2) . . . . ?
C2 C1 C5 C4 0.2(3) . . . . ?
C59 C39 C38 Yb2 -116.7(2) . . . . ?
C59 C39 C38 C53 -0.2(4) . . . . ?
C59 C39 C38 C37 176.1(2) . . . . ?
C59 C39 C40 Yb2 114.8(2) . . . . ?
C59 C39 C40 C65 4.0(4) . . . . ?
C59 C39 C40 C36 -176.5(2) . . . . ?
C59 C60 C61 C62 1.2(4) . . . . ?
C39 C59 C64 C63 177.9(2) . . . . ?
C39 C59 C60 C61 -178.8(2) . . . . ?
C39 C38 C53 C58 132.0(3) . . . . ?
C39 C38 C53 C54 -47.9(4) . . . . ?
C39 C38 C37 Yb2 66.19(17) . . . . ?
C39 C38 C37 C47 -177.0(2) . . . . ?
C39 C38 C37 C36 0.5(3) . . . . ?
C39 C40 C36 Yb2 -68.80(18) . . . . ?
C39 C40 C36 C41 -177.4(2) . . . . ?
C39 C40 C36 C37 0.3(3) . . . . ?
C3 C23 C18 C19 179.3(2) . . . . ?
C3 C23 C22 C21 -179.9(2) . . . . ?
C3 C2 C1 Yb1 68.18(17) . . . . ?
C3 C2 C1 C6 179.7(2) . . . . ?
C3 C2 C1 C5 0.2(3) . . . . ?
C3 C4 C24 C25 42.1(3) . . . . ?
C3 C4 C24 C29 -141.0(2) . . . . ?
C3 C4 C5 Yb1 -67.67(16) . . . . ?
C3 C4 C5 C30 175.3(2) . . . . ?
C3 C4 C5 C1 -0.5(3) . . . . ?
C38 C39 C40 Yb2 -68.63(17) . . . . ?
C38 C39 C40 C65 -179.4(2) . . . . ?
C38 C39 C40 C36 0.0(3) . . . . ?
C38 C53 C58 C57 179.3(2) . . . . ?
C38 C53 C54 C55 -179.3(2) . . . . ?
C1 C6 C7 C8 178.1(2) . . . . ?
C1 C6 C11 C10 -177.8(2) . . . . ?
C1 C2 C3 Yb1 -67.79(17) . . . . ?
C1 C2 C3 C23 177.2(2) . . . . ?
C1 C2 C3 C4 -0.5(3) . . . . ?
C18 C23 C3 Yb1 -35.0(3) . . . . ?
C18 C23 C3 C2 55.9(4) . . . . ?
C18 C23 C3 C4 -126.8(3) . . . . ?
C18 C23 C22 C21 0.5(4) . . . . ?
C18 C19 C20 C21 0.1(4) . . . . ?
C65 C66 C67 C68 -0.2(4) . . . . ?
C65 C40 C36 Yb2 110.7(2) . . . . ?
C65 C40 C36 C41 2.1(4) . . . . ?
C65 C40 C36 C37 179.8(2) . . . . ?
C65 C70 C69 C68 -0.4(4) . . . . ?
C47 C52 C51 C50 -1.4(4) . . . . ?
C47 C48 C49 C50 0.2(4) . . . . ?
C66 C65 C40 Yb2 -143.11(19) . . . . ?
C66 C65 C40 C39 -52.9(4) . . . . ?
C66 C65 C40 C36 127.8(3) . . . . ?
C66 C65 C70 C69 0.4(4) . . . . ?
C66 C67 C68 C69 0.2(4) . . . . ?
C35 C30 C5 Yb1 142.30(17) . . . . ?
C35 C30 C5 C1 50.6(3) . . . . ?
C35 C30 C5 C4 -124.4(3) . . . . ?
C35 C30 C31 C32 0.3(3) . . . . ?
C35 C34 C33 C32 0.6(4) . . . . ?
C13 C12 C2 Yb1 -39.8(3) . . . . ?
C13 C12 C2 C3 -127.5(3) . . . . ?
C13 C12 C2 C1 47.7(3) . . . . ?
C13 C12 C17 C16 0.8(3) . . . . ?
C13 C14 C15 C16 0.1(4) . . . . ?
C53 C38 C37 Yb2 -117.5(2) . . . . ?
C53 C38 C37 C47 -0.7(4) . . . . ?
C53 C38 C37 C36 176.9(2) . . . . ?
C53 C58 C57 C56 0.5(4) . . . . ?
C53 C54 C55 C56 -0.6(4) . . . . ?
C42 C41 C36 Yb2 -134.2(2) . . . . ?
C42 C41 C36 C40 -47.4(4) . . . . ?
C42 C41 C36 C37 135.3(3) . . . . ?
C42 C41 C46 C45 2.0(4) . . . . ?
C42 C43 C44 C45 1.7(4) . . . . ?
C7 C6 C1 Yb1 -48.6(3) . . . . ?
C7 C6 C1 C2 -137.9(3) . . . . ?
C7 C6 C1 C5 41.5(4) . . . . ?
C7 C6 C11 C10 1.4(4) . . . . ?
C4 C24 C25 C26 174.4(2) . . . . ?
C4 C24 C29 C28 -174.3(2) . . . . ?
C41 C42 C43 C44 -0.3(4) . . . . ?
C41 C36 C37 Yb2 110.3(3) . . . . ?
C41 C36 C37 C38 177.2(2) . . . . ?
C41 C36 C37 C47 -5.2(4) . . . . ?
C41 C46 C45 C44 -0.6(4) . . . . ?
C24 C4 C5 Yb1 109.9(2) . . . . ?
C24 C4 C5 C30 -7.2(4) . . . . ?
C24 C4 C5 C1 177.1(2) . . . . ?
C24 C25 C26 C27 0.7(4) . . . . ?
C24 C29 C28 C27 -0.8(4) . . . . ?
C5 C30 C35 C34 179.6(2) . . . . ?
C5 C30 C31 C32 179.9(2) . . . . ?
C5 C4 C24 C25 -134.9(2) . . . . ?
C5 C4 C24 C29 41.9(4) . . . . ?
C40 C39 C38 Yb2 66.81(17) . . . . ?
C40 C39 C38 C53 -176.6(2) . . . . ?
C40 C39 C38 C37 -0.3(3) . . . . ?
C40 C65 C66 C67 -178.8(2) . . . . ?
C40 C65 C70 C69 179.1(2) . . . . ?
C40 C36 C37 Yb2 -67.38(18) . . . . ?
C40 C36 C37 C38 -0.5(3) . . . . ?
C40 C36 C37 C47 177.1(2) . . . . ?
C17 C12 C2 Yb1 138.33(19) . . . . ?
C17 C12 C2 C3 50.6(3) . . . . ?
C17 C12 C2 C1 -134.1(3) . . . . ?
C17 C12 C13 C14 -2.0(3) . . . . ?
C31 C30 C35 C34 -0.8(3) . . . . ?
C31 C30 C5 Yb1 -37.3(3) . . . . ?
C31 C30 C5 C1 -129.0(2) . . . . ?
C31 C30 C5 C4 56.0(3) . . . . ?
C25 C24 C29 C28 2.6(3) . . . . ?
C25 C26 C27 C28 1.3(4) . . . . ?
C64 C59 C39 Yb2 43.3(3) . . . . ?
C64 C59 C39 C38 137.9(3) . . . . ?
C64 C59 C39 C40 -46.2(4) . . . . ?
C64 C59 C60 C61 0.0(4) . . . . ?
C64 C63 C62 C61 0.5(4) . . . . ?
C60 C59 C39 Yb2 -137.9(2) . . . . ?
C60 C59 C39 C38 -43.3(4) . . . . ?
C60 C59 C39 C40 132.6(3) . . . . ?
C60 C59 C64 C63 -0.9(4) . . . . ?
C60 C61 C62 C63 -1.4(4) . . . . ?
C29 C24 C25 C26 -2.6(3) . . . . ?
C29 C28 C27 C26 -1.3(4) . . . . ?
C36 C41 C46 C45 -176.4(2) . . . . ?
C14 C15 C16 C17 -1.3(4) . . . . ?
C70 C65 C66 C67 -0.1(4) . . . . ?
C70 C65 C40 Yb2 38.2(3) . . . . ?
C70 C65 C40 C39 128.5(3) . . . . ?
C70 C65 C40 C36 -50.9(4) . . . . ?
C70 C69 C68 C67 0.1(4) . . . . ?
C37 C38 C53 C58 -43.7(4) . . . . ?
C37 C38 C53 C54 136.5(3) . . . . ?
C37 C47 C52 C51 -176.7(2) . . . . ?
C37 C47 C48 C49 177.4(2) . . . . ?
C22 C23 C3 Yb1 145.42(19) . . . . ?
C22 C23 C3 C2 -123.7(3) . . . . ?
C22 C23 C3 C4 53.6(4) . . . . ?
C22 C23 C18 C19 -1.2(4) . . . . ?
C22 C21 C20 C19 -0.8(4) . . . . ?
C11 C6 C1 Yb1 130.5(2) . . . . ?
C11 C6 C1 C2 41.2(4) . . . . ?
C11 C6 C1 C5 -139.4(3) . . . . ?
C11 C6 C7 C8 -1.0(4) . . . . ?
C52 C47 C37 Yb2 40.3(3) . . . . ?
C52 C47 C37 C38 -53.5(4) . . . . ?
C52 C47 C37 C36 129.4(3) . . . . ?
C52 C47 C48 C49 -1.0(4) . . . . ?
C52 C51 C50 C49 0.6(4) . . . . ?
C58 C53 C54 C55 0.9(4) . . . . ?
C34 C33 C32 C31 -1.1(4) . . . . ?
C48 C47 C37 Yb2 -138.0(2) . . . . ?
C48 C47 C37 C38 128.2(3) . . . . ?
C48 C47 C37 C36 -49.0(4) . . . . ?
C48 C47 C52 C51 1.6(4) . . . . ?
C48 C49 C50 C51 0.0(4) . . . . ?
C46 C41 C36 Yb2 44.1(3) . . . . ?
C46 C41 C36 C40 130.9(3) . . . . ?
C46 C41 C36 C37 -46.4(4) . . . . ?
C46 C45 C44 C43 -1.3(4) . . . . ?
C57 C56 C55 C54 0.3(4) . . . . ?
C62 C63 C64 C59 0.7(4) . . . . ?
C54 C53 C58 C57 -0.9(4) . . . . ?
C8 C9 C10 C11 -0.2(4) . . . . ?
C95 C96 C97 C95 1.0(5) . . . 2_656 ?
C55 C56 C57 C58 -0.2(4) . . . . ?
C43 C42 C41 C36 176.8(2) . . . . ?
C43 C42 C41 C46 -1.5(4) . . . . ?
C97 C96 C95 C97 -1.0(5) . . . 2_656 ?
C10 C9 C8 C7 0.6(4) . . . . ?
C79 C78 C77 C82 0.0 . . . . ?
C78 C79 C80 C81 0.0 . . . . ?
C78 C77 C82 C81 0.0 . . . . ?
C77 C82 C81 C80 0.0 . . . . ?
C82 C81 C80 C79 0.0 . . . . ?
C80 C79 C78 C77 0.0 . . . . ?
C73 C72 C71 C76 -0.2(5) . . . . ?
C75 C76 C71 C72 -0.5(5) . . . . ?
C74 C73 C72 C71 0.6(5) . . . . ?
C74 C75 C76 C71 0.6(5) . . . . ?
C72 C73 C74 C75 -0.4(5) . . . . ?
C85 C84 C83 C88 -0.2(5) . . . . ?
C85 C86 C87 C88 0.0(6) . . . . ?
C76 C75 C74 C73 -0.2(5) . . . . ?
C84 C85 C86 C87 -0.6(6) . . . . ?
C84 C83 C88 C87 -0.4(6) . . . . ?
C83 C88 C87 C86 0.5(6) . . . . ?
C93 C92 C91 C90 0.0(12) . . . . ?
C86 C85 C84 C83 0.6(5) . . . . ?
C90 C89 C94 C93 1.1(7) . . . . ?
C89 C90 C91 C92 4.9(11) . . . . ?
C94 C93 C92 C91 -4.2(9) . . . . ?
C92 C93 C94 C89 3.7(7) . . . . ?
C91 C90 C89 C94 -5.4(8) . . . . ?
